data_1558556
loop_
_publ_author_name
'Ismail, Ismail'
'Chen, Zhuoyue'
'Sun, Lu'
'Ji, Xiuru'
'Ye, Haishun'
'Kang, Xueying'
'Huang, Haojie'
'Song, Haibin'
'Bolton, Sarah G.'
'Xi, Zhen'
'Pluth, Michael D.'
'Yi, Long'

_publ_section_title
;
 Highly efficient H2S scavengers via thiolysis of positively-charged NBD
 amines
;
_journal_issue 30
_journal_name_full 'Chemical Science'
_journal_page_first 7823
_journal_page_last 7828
_journal_paper_doi 10.1039/D0SC01518K
_journal_volume 11
_journal_year 2020
_chemical_formula_moiety 'C15 H14 N6 O3'
_chemical_formula_sum 'C15 H14 N6 O3'
_chemical_formula_weight 326.32
_space_group_crystal_system monoclinic
_space_group_IT_number 14
_space_group_name_Hall '-P 2ybc'
_space_group_name_H-M_alt 'P 1 21/c 1'
_atom_sites_solution_hydrogens geom
_atom_sites_solution_primary dual
_audit_block_doi 10.5517/ccdc.csd.cc242dxk
_audit_creation_date 2019-11-27
_audit_creation_method
;
Olex2 1.3
(compiled 2019.09.11 svn.r3662 for OlexSys, GUI svn.r5938)
;
_audit_update_record
;
2019-11-29 deposited with the CCDC.	2020-07-03 downloaded from the CCDC.
;
_cell_angle_alpha 90
_cell_angle_beta 91.450(9)
_cell_angle_gamma 90
_cell_formula_units_Z 4
_cell_length_a 6.3096(6)
_cell_length_b 29.084(2)
_cell_length_c 7.5539(8)
_cell_measurement_reflns_used 3907
_cell_measurement_temperature 133.15
_cell_measurement_theta_max 32.9400
_cell_measurement_theta_min 2.7720
_cell_volume 1385.8(2)
_computing_cell_refinement 'CrysAlisPro 1.171.39.46 (Rigaku OD, 2018)'
_computing_data_collection 'CrystalClear (Rigaku, 2008)'
_computing_data_reduction 'CrysAlisPro 1.171.39.46 (Rigaku OD, 2018)'
_computing_molecular_graphics 'Olex2 1.3 (Dolomanov et al., 2009)'
_computing_publication_material 'Olex2 1.3 (Dolomanov et al., 2009)'
_computing_structure_refinement 'ShelXL 2018/3 (Sheldrick, 2015)'
_computing_structure_solution 'SHELXT 2014/5 (Sheldrick, 2014)'
_diffrn_ambient_temperature 133.15
_diffrn_detector 'CCD plate'
_diffrn_measured_fraction_theta_full 0.996
_diffrn_measured_fraction_theta_max 0.996
_diffrn_measurement_details
;
List of Runs (angles in degrees, time in seconds):

  # Type    Start    End  Width  t~exp~   \w     \q     \k     \f   Frames
#--------------------------------------------------------------------------
  1  \w   -115.00  65.00   1.00    1.00    --  -25.00  45.00   0.00  180
  2  \w   -115.00  35.00   1.00    1.00    --  -25.00  45.00  90.00  150
  3  \w   -115.00   5.00   1.00    1.00    --  -25.00  45.00 180.00  120
;
_diffrn_measurement_device 'abstract diffractometer'
_diffrn_measurement_device_type 'dtrek-CrysAlisPro-abstract goniometer imported rigaku-d*trek images'
_diffrn_measurement_method '\w scans'
_diffrn_orient_matrix_type 'CrysAlisPro convention (1999,Acta A55,543-557)'
_diffrn_orient_matrix_UB_11 -0.0453820000
_diffrn_orient_matrix_UB_12 -0.0221941000
_diffrn_orient_matrix_UB_13 -0.0101425000
_diffrn_orient_matrix_UB_21 -0.1022811000
_diffrn_orient_matrix_UB_22 0.0099801000
_diffrn_orient_matrix_UB_23 -0.0081381000
_diffrn_orient_matrix_UB_31 0.0108910000
_diffrn_orient_matrix_UB_32 0.0015120000
_diffrn_orient_matrix_UB_33 -0.0930743000
_diffrn_radiation_monochromator confocal
_diffrn_radiation_probe x-ray
_diffrn_radiation_type 'Mo K\a'
_diffrn_radiation_wavelength 0.71073
_diffrn_reflns_av_R_equivalents 0.0554
_diffrn_reflns_av_unetI/netI 0.0475
_diffrn_reflns_Laue_measured_fraction_full 0.996
_diffrn_reflns_Laue_measured_fraction_max 0.996
_diffrn_reflns_limit_h_max 7
_diffrn_reflns_limit_h_min -7
_diffrn_reflns_limit_k_max 36
_diffrn_reflns_limit_k_min -36
_diffrn_reflns_limit_l_max 9
_diffrn_reflns_limit_l_min -9
_diffrn_reflns_number 12221
_diffrn_reflns_point_group_measured_fraction_full 0.996
_diffrn_reflns_point_group_measured_fraction_max 0.996
_diffrn_reflns_theta_full 25.242
_diffrn_reflns_theta_max 26.364
_diffrn_reflns_theta_min 2.787
_diffrn_source 'rotating anode'
_diffrn_source_type 'Enhance (Mo) X-ray Source'
_exptl_absorpt_coefficient_mu 0.114
_exptl_absorpt_correction_T_max 1.00000
_exptl_absorpt_correction_T_min 0.70811
_exptl_absorpt_correction_type multi-scan
_exptl_absorpt_process_details
;
CrysAlisPro 1.171.39.46 (Rigaku Oxford Diffraction, 2018)
Empirical absorption correction using spherical harmonics,
 implemented in SCALE3 ABSPACK scaling algorithm.
;
_exptl_crystal_colour red
_exptl_crystal_colour_primary red
_exptl_crystal_density_diffrn 1.564
_exptl_crystal_description needle
_exptl_crystal_F_000 680
_exptl_crystal_size_max 0.32
_exptl_crystal_size_mid 0.14
_exptl_crystal_size_min 0.12
_refine_diff_density_max 0.301
_refine_diff_density_min -0.255
_refine_diff_density_rms 0.065
_refine_ls_extinction_coef 0.016(3)
_refine_ls_extinction_expression Fc^*^=kFc[1+0.001xFc^2^\l^3^/sin(2\q)]^-1/4^
_refine_ls_extinction_method 'SHELXL-2018/3 (Sheldrick 2018)'
_refine_ls_goodness_of_fit_ref 1.130
_refine_ls_hydrogen_treatment constr
_refine_ls_matrix_type full
_refine_ls_number_parameters 218
_refine_ls_number_reflns 2826
_refine_ls_number_restraints 0
_refine_ls_restrained_S_all 1.130
_refine_ls_R_factor_all 0.0816
_refine_ls_R_factor_gt 0.0615
_refine_ls_shift/su_max 0.000
_refine_ls_shift/su_mean 0.000
_refine_ls_structure_factor_coef Fsqd
_refine_ls_weighting_details 'w=1/[\s^2^(Fo^2^)+(0.0637P)^2^+1.2721P] where P=(Fo^2^+2Fc^2^)/3'
_refine_ls_weighting_scheme calc
_refine_ls_wR_factor_gt 0.1544
_refine_ls_wR_factor_ref 0.1686
_reflns_Friedel_coverage 0.000
_reflns_number_gt 2159
_reflns_number_total 2826
_reflns_threshold_expression 'I > 2\s(I)'
_cod_data_source_file d0sc01518k2.cif
_cod_data_source_block r20191127a
_cod_depositor_comments
;Adding full bibliography for 1558556--1558557.cif.

 Adding full bibliography for 1558556--1558557.cif.
;
_cod_original_cell_volume 1385.7(2)
_cod_database_code 1558556
_shelx_shelxl_version_number 2018/3
_chemical_oxdiff_formula C15H16N6O3
_shelx_space_group_comment
;
The symmetry employed for this shelxl refinement is uniquely defined
by the following loop, which should always be used as a source of
symmetry information in preference to the above space-group names.
They are only intended as comments.
;
_reflns_odcompleteness_completeness 92.88
_reflns_odcompleteness_iscentric 1
_reflns_odcompleteness_theta 32.80
_olex2_refinement_description
;
1. Fixed Uiso
 At 1.2 times of:
  All C(H) groups, All C(H,H) groups
2.a Secondary CH2 refined with riding coordinates:
 C7(H7A,H7B), C6(H6A,H6B), C8(H8A,H8B), C9(H9A,H9B)
2.b Aromatic/amide H refined with riding coordinates:
 C14(H14), C15(H15), C4(H4), C2(H2), C1(H1), C3(H3)
;
_olex2_submission_special_instructions 'No special instructions were received'
_oxdiff_exptl_absorpt_empirical_details
;
Empirical correction (ABSPACK) includes:
- Absorption correction using spherical harmonics
- Frame scaling
- Detector area scaling
;
_oxdiff_exptl_absorpt_empirical_full_max 1.261
_oxdiff_exptl_absorpt_empirical_full_min 0.646

loop_
_space_group_symop_operation_xyz
'x, y, z'
'-x, y+1/2, -z+1/2'
'-x, -y, -z'
'x, -y-1/2, z-1/2'

loop_
_atom_site_label
_atom_site_type_symbol
_atom_site_fract_x
_atom_site_fract_y
_atom_site_fract_z
_atom_site_U_iso_or_equiv
_atom_site_adp_type
_atom_site_occupancy
_atom_site_site_symmetry_order
_atom_site_calc_flag
_atom_site_refinement_flags_posn
_atom_site_refinement_flags_adp
_atom_site_refinement_flags_occupancy
_atom_site_disorder_assembly
_atom_site_disorder_group
O1 O 0.8287(3) 0.29620(6) 0.7132(3) 0.0316(5) Uani 1 1 d . . . . .
O3 O 0.3896(3) 0.14051(6) 0.4821(3) 0.0354(5) Uani 1 1 d . . . . .
O2 O 0.6733(3) 0.15963(7) 0.6345(3) 0.0373(5) Uani 1 1 d . . . . .
N3 N 0.2865(3) 0.35648(7) 0.4385(3) 0.0227(5) Uani 1 1 d . . . . .
N6 N 0.5120(4) 0.16964(8) 0.5462(3) 0.0280(5) Uani 1 1 d . . . . .
N4 N 0.6828(4) 0.32588(8) 0.6398(3) 0.0280(5) Uani 1 1 d . . . . .
N5 N 0.7771(4) 0.25024(8) 0.6815(3) 0.0282(5) Uani 1 1 d . . . . .
N2 N 0.1745(4) 0.44842(8) 0.3287(3) 0.0282(5) Uani 1 1 d . . . . .
N1 N 0.2891(4) 0.51920(8) 0.2252(3) 0.0316(6) Uani 1 1 d . . . . .
C5 C 0.1251(4) 0.49095(8) 0.2618(4) 0.0245(6) Uani 1 1 d . . . . .
C10 C 0.3453(4) 0.31279(9) 0.4653(3) 0.0224(6) Uani 1 1 d . . . . .
C11 C 0.5381(4) 0.29946(9) 0.5615(3) 0.0228(6) Uani 1 1 d . . . . .
C12 C 0.5969(4) 0.25209(9) 0.5883(3) 0.0228(6) Uani 1 1 d . . . . .
C13 C 0.4638(4) 0.21692(9) 0.5193(3) 0.0235(6) Uani 1 1 d . . . . .
C14 C 0.2814(4) 0.22999(9) 0.4299(3) 0.0243(6) Uani 1 1 d . . . . .
H14 H 0.190353 0.206578 0.384325 0.029 Uiso 1 1 calc R U . . .
C15 C 0.2223(4) 0.27555(9) 0.4024(4) 0.0238(6) Uani 1 1 d . . . . .
H15 H 0.093859 0.281798 0.338579 0.029 Uiso 1 1 calc R U . . .
C7 C 0.0844(4) 0.36640(8) 0.3449(4) 0.0243(6) Uani 1 1 d . . . . .
H7A H -0.025533 0.344923 0.386244 0.029 Uiso 1 1 calc R U . . .
H7B H 0.101071 0.361319 0.216381 0.029 Uiso 1 1 calc R U . . .
C6 C 0.0121(4) 0.41556(9) 0.3756(4) 0.0260(6) Uani 1 1 d . . . . .
H6A H -0.118279 0.421588 0.303656 0.031 Uiso 1 1 calc R U . . .
H6B H -0.022277 0.419548 0.501817 0.031 Uiso 1 1 calc R U . . .
C8 C 0.4116(4) 0.39668(9) 0.4952(4) 0.0295(6) Uani 1 1 d . . . . .
H8A H 0.562201 0.387677 0.510886 0.035 Uiso 1 1 calc R U . . .
H8B H 0.361137 0.407660 0.610838 0.035 Uiso 1 1 calc R U . . .
C4 C -0.0845(4) 0.50406(9) 0.2305(4) 0.0277(6) Uani 1 1 d . . . . .
H4 H -0.197855 0.484384 0.261505 0.033 Uiso 1 1 calc R U . . .
C9 C 0.3935(4) 0.43522(9) 0.3610(4) 0.0293(6) Uani 1 1 d . . . . .
H9A H 0.474957 0.462161 0.405086 0.035 Uiso 1 1 calc R U . . .
H9B H 0.455864 0.425150 0.248475 0.035 Uiso 1 1 calc R U . . .
C2 C 0.0402(5) 0.57558(10) 0.1160(4) 0.0333(7) Uani 1 1 d . . . . .
H2 H 0.013933 0.604993 0.065394 0.040 Uiso 1 1 calc R U . . .
C1 C 0.2420(5) 0.56091(9) 0.1541(4) 0.0309(7) Uani 1 1 d . . . . .
H1 H 0.355948 0.581076 0.129253 0.037 Uiso 1 1 calc R U . . .
C3 C -0.1237(5) 0.54615(10) 0.1538(4) 0.0351(7) Uani 1 1 d . . . . .
H3 H -0.265591 0.555074 0.126385 0.042 Uiso 1 1 calc R U . . .

loop_
_atom_site_aniso_label
_atom_site_aniso_U_11
_atom_site_aniso_U_22
_atom_site_aniso_U_33
_atom_site_aniso_U_23
_atom_site_aniso_U_13
_atom_site_aniso_U_12
O1 0.0242(10) 0.0313(11) 0.0389(12) 0.0022(8) -0.0116(9) 0.0000(8)
O3 0.0300(11) 0.0237(10) 0.0523(14) -0.0039(9) -0.0023(10) -0.0028(8)
O2 0.0328(12) 0.0324(11) 0.0461(13) 0.0031(9) -0.0088(10) 0.0081(9)
N3 0.0186(11) 0.0222(11) 0.0271(12) 0.0001(9) -0.0049(9) -0.0009(8)
N6 0.0245(12) 0.0271(12) 0.0323(13) 0.0017(10) 0.0005(10) 0.0040(9)
N4 0.0210(12) 0.0317(12) 0.0308(13) 0.0019(10) -0.0075(10) 0.0001(9)
N5 0.0243(12) 0.0289(12) 0.0313(14) 0.0013(10) -0.0040(10) 0.0002(9)
N2 0.0204(12) 0.0248(11) 0.0393(14) 0.0025(10) -0.0023(10) -0.0008(9)
N1 0.0294(13) 0.0245(12) 0.0405(15) 0.0000(10) -0.0065(11) -0.0017(10)
C5 0.0256(14) 0.0221(13) 0.0257(14) -0.0028(10) -0.0037(11) -0.0007(10)
C10 0.0235(13) 0.0243(13) 0.0193(13) 0.0000(10) -0.0013(10) 0.0010(10)
C11 0.0207(13) 0.0270(13) 0.0206(14) 0.0003(10) 0.0004(10) -0.0021(10)
C12 0.0191(13) 0.0283(13) 0.0211(14) 0.0019(10) 0.0002(10) 0.0033(10)
C13 0.0263(14) 0.0223(13) 0.0218(14) -0.0009(10) 0.0007(11) 0.0015(10)
C14 0.0232(14) 0.0265(13) 0.0232(14) -0.0021(10) 0.0003(11) -0.0026(10)
C15 0.0192(13) 0.0270(14) 0.0248(14) 0.0006(11) -0.0038(11) -0.0007(10)
C7 0.0185(13) 0.0221(13) 0.0320(15) 0.0025(11) -0.0061(11) -0.0003(10)
C6 0.0197(13) 0.0258(13) 0.0326(15) 0.0012(11) -0.0003(11) -0.0001(10)
C8 0.0244(14) 0.0247(14) 0.0389(17) -0.0038(12) -0.0086(12) -0.0012(11)
C4 0.0221(14) 0.0297(14) 0.0314(16) -0.0078(11) 0.0006(11) 0.0009(11)
C9 0.0187(13) 0.0241(13) 0.0447(18) 0.0008(12) -0.0046(12) -0.0007(10)
C2 0.0419(17) 0.0274(14) 0.0301(16) -0.0007(12) -0.0070(13) 0.0050(12)
C1 0.0365(16) 0.0233(14) 0.0327(16) -0.0010(11) -0.0035(13) -0.0027(11)
C3 0.0289(16) 0.0419(17) 0.0340(17) -0.0122(13) -0.0076(13) 0.0091(12)

loop_
_atom_type_symbol
_atom_type_description
_atom_type_scat_dispersion_real
_atom_type_scat_dispersion_imag
_atom_type_scat_source
C C 0.0033 0.0016 'International Tables Vol C Tables 4.2.6.8 and 6.1.1.4'
H H 0.0000 0.0000 'International Tables Vol C Tables 4.2.6.8 and 6.1.1.4'
N N 0.0061 0.0033 'International Tables Vol C Tables 4.2.6.8 and 6.1.1.4'
O O 0.0106 0.0060 'International Tables Vol C Tables 4.2.6.8 and 6.1.1.4'

loop_
_geom_angle_atom_site_label_1
_geom_angle_atom_site_label_2
_geom_angle_atom_site_label_3
_geom_angle
_geom_angle_site_symmetry_1
_geom_angle_site_symmetry_3
_geom_angle_publ_flag
N4 O1 N5 112.54(19) . . ?
C10 N3 C7 119.5(2) . . ?
C10 N3 C8 124.6(2) . . ?
C8 N3 C7 115.9(2) . . ?
O3 N6 O2 123.1(2) . . ?
O3 N6 C13 118.5(2) . . ?
O2 N6 C13 118.3(2) . . ?
C11 N4 O1 105.3(2) . . ?
C12 N5 O1 104.2(2) . . ?
C5 N2 C6 122.0(2) . . ?
C5 N2 C9 120.6(2) . . ?
C9 N2 C6 117.4(2) . . ?
C5 N1 C1 117.5(2) . . ?
N2 C5 C4 121.1(2) . . ?
N1 C5 N2 117.1(2) . . ?
N1 C5 C4 121.8(2) . . ?
N3 C10 C11 123.7(2) . . ?
N3 C10 C15 122.1(2) . . ?
C15 C10 C11 114.3(2) . . ?
N4 C11 C10 129.0(2) . . ?
N4 C11 C12 108.7(2) . . ?
C12 C11 C10 122.3(2) . . ?
N5 C12 C11 109.2(2) . . ?
N5 C12 C13 131.4(2) . . ?
C13 C12 C11 119.4(2) . . ?
C12 C13 N6 121.6(2) . . ?
C14 C13 N6 120.8(2) . . ?
C14 C13 C12 117.6(2) . . ?
C13 C14 H14 118.1 . . ?
C13 C14 C15 123.8(2) . . ?
C15 C14 H14 118.1 . . ?
C10 C15 H15 118.7 . . ?
C14 C15 C10 122.6(2) . . ?
C14 C15 H15 118.7 . . ?
N3 C7 H7A 109.3 . . ?
N3 C7 H7B 109.3 . . ?
N3 C7 C6 111.8(2) . . ?
H7A C7 H7B 107.9 . . ?
C6 C7 H7A 109.3 . . ?
C6 C7 H7B 109.3 . . ?
N2 C6 C7 111.4(2) . . ?
N2 C6 H6A 109.3 . . ?
N2 C6 H6B 109.3 . . ?
C7 C6 H6A 109.3 . . ?
C7 C6 H6B 109.3 . . ?
H6A C6 H6B 108.0 . . ?
N3 C8 H8A 109.4 . . ?
N3 C8 H8B 109.4 . . ?
N3 C8 C9 111.3(2) . . ?
H8A C8 H8B 108.0 . . ?
C9 C8 H8A 109.4 . . ?
C9 C8 H8B 109.4 . . ?
C5 C4 H4 120.8 . . ?
C3 C4 C5 118.4(3) . . ?
C3 C4 H4 120.8 . . ?
N2 C9 C8 111.4(2) . . ?
N2 C9 H9A 109.4 . . ?
N2 C9 H9B 109.4 . . ?
C8 C9 H9A 109.4 . . ?
C8 C9 H9B 109.4 . . ?
H9A C9 H9B 108.0 . . ?
C1 C2 H2 121.2 . . ?
C1 C2 C3 117.6(3) . . ?
C3 C2 H2 121.2 . . ?
N1 C1 C2 123.8(3) . . ?
N1 C1 H1 118.1 . . ?
C2 C1 H1 118.1 . . ?
C4 C3 C2 120.8(3) . . ?
C4 C3 H3 119.6 . . ?
C2 C3 H3 119.6 . . ?

loop_
_geom_bond_atom_site_label_1
_geom_bond_atom_site_label_2
_geom_bond_distance
_geom_bond_site_symmetry_2
_geom_bond_publ_flag
O1 N4 1.369(3) . ?
O1 N5 1.395(3) . ?
O3 N6 1.237(3) . ?
O2 N6 1.237(3) . ?
N3 C10 1.338(3) . ?
N3 C7 1.471(3) . ?
N3 C8 1.468(3) . ?
N6 C13 1.422(3) . ?
N4 C11 1.322(3) . ?
N5 C12 1.323(3) . ?
N2 C5 1.369(3) . ?
N2 C6 1.452(3) . ?
N2 C9 1.449(3) . ?
N1 C5 1.355(3) . ?
N1 C1 1.356(3) . ?
C5 C4 1.390(4) . ?
C10 C11 1.454(4) . ?
C10 C15 1.408(4) . ?
C11 C12 1.440(4) . ?
C12 C13 1.415(4) . ?
C13 C14 1.373(4) . ?
C14 H14 0.9500 . ?
C14 C15 1.391(4) . ?
C15 H15 0.9500 . ?
C7 H7A 0.9900 . ?
C7 H7B 0.9900 . ?
C7 C6 1.520(3) . ?
C6 H6A 0.9900 . ?
C6 H6B 0.9900 . ?
C8 H8A 0.9900 . ?
C8 H8B 0.9900 . ?
C8 C9 1.514(4) . ?
C4 H4 0.9500 . ?
C4 C3 1.374(4) . ?
C9 H9A 0.9900 . ?
C9 H9B 0.9900 . ?
C2 H2 0.9500 . ?
C2 C1 1.367(4) . ?
C2 C3 1.378(4) . ?
C1 H1 0.9500 . ?
C3 H3 0.9500 . ?

loop_
_geom_torsion_atom_site_label_1
_geom_torsion_atom_site_label_2
_geom_torsion_atom_site_label_3
_geom_torsion_atom_site_label_4
_geom_torsion
_geom_torsion_site_symmetry_1
_geom_torsion_site_symmetry_2
_geom_torsion_site_symmetry_3
_geom_torsion_site_symmetry_4
_geom_torsion_publ_flag
O1 N4 C11 C10 178.9(3) . . . . ?
O1 N4 C11 C12 0.2(3) . . . . ?
O1 N5 C12 C11 0.3(3) . . . . ?
O1 N5 C12 C13 -178.7(3) . . . . ?
O3 N6 C13 C12 -179.8(2) . . . . ?
O3 N6 C13 C14 2.4(4) . . . . ?
O2 N6 C13 C12 1.0(4) . . . . ?
O2 N6 C13 C14 -176.7(2) . . . . ?
N3 C10 C11 N4 1.4(4) . . . . ?
N3 C10 C11 C12 179.9(2) . . . . ?
N3 C10 C15 C14 -179.8(2) . . . . ?
N3 C7 C6 N2 54.9(3) . . . . ?
N3 C8 C9 N2 56.9(3) . . . . ?
N6 C13 C14 C15 178.5(2) . . . . ?
N4 O1 N5 C12 -0.2(3) . . . . ?
N4 C11 C12 N5 -0.4(3) . . . . ?
N4 C11 C12 C13 178.8(2) . . . . ?
N5 O1 N4 C11 0.0(3) . . . . ?
N5 C12 C13 N6 0.6(4) . . . . ?
N5 C12 C13 C14 178.5(3) . . . . ?
N2 C5 C4 C3 -176.3(2) . . . . ?
N1 C5 C4 C3 2.7(4) . . . . ?
C5 N2 C6 C7 147.5(2) . . . . ?
C5 N2 C9 C8 158.0(2) . . . . ?
C5 N1 C1 C2 -0.7(4) . . . . ?
C5 C4 C3 C2 -2.9(4) . . . . ?
C10 N3 C7 C6 162.5(2) . . . . ?
C10 N3 C8 C9 143.2(3) . . . . ?
C10 C11 C12 N5 -179.2(2) . . . . ?
C10 C11 C12 C13 0.0(4) . . . . ?
C11 C10 C15 C14 -0.2(4) . . . . ?
C11 C12 C13 N6 -178.3(2) . . . . ?
C11 C12 C13 C14 -0.5(4) . . . . ?
C12 C13 C14 C15 0.7(4) . . . . ?
C13 C14 C15 C10 -0.4(4) . . . . ?
C15 C10 C11 N4 -178.2(3) . . . . ?
C15 C10 C11 C12 0.3(4) . . . . ?
C7 N3 C10 C11 -177.8(2) . . . . ?
C7 N3 C10 C15 1.7(4) . . . . ?
C7 N3 C8 C9 -36.2(3) . . . . ?
C6 N2 C5 N1 179.0(2) . . . . ?
C6 N2 C5 C4 -2.0(4) . . . . ?
C6 N2 C9 C8 -19.9(3) . . . . ?
C8 N3 C10 C11 2.8(4) . . . . ?
C8 N3 C10 C15 -177.7(3) . . . . ?
C8 N3 C7 C6 -18.1(3) . . . . ?
C9 N2 C5 N1 1.1(4) . . . . ?
C9 N2 C5 C4 -179.9(3) . . . . ?
C9 N2 C6 C7 -34.6(3) . . . . ?
C1 N1 C5 N2 178.1(2) . . . . ?
C1 N1 C5 C4 -0.9(4) . . . . ?
C1 C2 C3 C4 1.4(4) . . . . ?
C3 C2 C1 N1 0.5(4) . . . . ?
